data_4038833
loop_
_publ_author_name
'Yang, Tianbao'
'Cao, Xin'
'Zhang, Xing-Xing'
'Ou, Yifeng'
'Au, Chak-Tong'
'Yin, Shuang-Feng'
'Qiu, Renhua'

_publ_section_title
;
 Iodine-Catalyzed Synthesis of <i>N,N</i>'-Chelate Organoboron
 Aminoquinolate.
;
_journal_issue 19
_journal_name_full 'The Journal of organic chemistry'
_journal_page_first 12430
_journal_page_last 12443
_journal_paper_doi 10.1021/acs.joc.0c01649
_journal_volume 85
_journal_year 2020
_chemical_formula_moiety 'C23 H16 B F3 N2 O'
_chemical_formula_sum 'C23 H16 B F3 N2 O'
_chemical_formula_weight 404.19
_space_group_crystal_system monoclinic
_space_group_IT_number 14
_space_group_name_Hall '-P 2ybc'
_space_group_name_H-M_alt 'P 1 21/c 1'
_atom_sites_solution_hydrogens geom
_atom_sites_solution_primary direct
_audit_creation_date 2019-10-22
_audit_creation_method
;
Olex2 1.3-alpha
(compiled 2019.10.11 svn.r3662 for OlexSys, GUI svn.r5962)
;
_cell_angle_alpha 90
_cell_angle_beta 105.707(10)
_cell_angle_gamma 90
_cell_formula_units_Z 4
_cell_length_a 9.6380(9)
_cell_length_b 16.4283(14)
_cell_length_c 12.1516(13)
_cell_measurement_reflns_used 2377
_cell_measurement_temperature 99.99(10)
_cell_measurement_theta_max 27.8300
_cell_measurement_theta_min 2.4780
_cell_volume 1852.2(3)
_computing_cell_refinement 'CrysAlisPro 1.171.38.43f (Rigaku OD, 2015)'
_computing_data_collection 'CrysAlisPro 1.171.38.43f (Rigaku OD, 2015)'
_computing_data_reduction 'CrysAlisPro 1.171.38.43f (Rigaku OD, 2015)'
_computing_molecular_graphics 'Olex2 1.3-alpha (Dolomanov et al., 2009)'
_computing_publication_material 'Olex2 1.3-alpha (Dolomanov et al., 2009)'
_computing_structure_refinement 'ShelXL 2018/3 (Sheldrick, 2015)'
_computing_structure_solution 'ShelXS n/a (Sheldrick, 2008)'
_diffrn_ambient_environment N~2~
_diffrn_ambient_temperature 99.99(10)
_diffrn_detector 'CCD plate'
_diffrn_detector_area_resol_mean 5.2684
_diffrn_detector_type AtlasS2
_diffrn_measured_fraction_theta_full 1.000
_diffrn_measured_fraction_theta_max 1.000
_diffrn_measurement_details
;
List of Runs (angles in degrees, time in seconds):

  # Type    Start    End  Width  t~exp~   \w     \q     \k     \f   Frames
--------------------------------------------------------------------------
  1  \w     10.00  65.00   1.00    5.50    --  -11.59  19.00 -60.00   55
  2  \w    -89.00  59.00   1.00    5.50    --  -11.59   0.00 -90.00  148
;
_diffrn_measurement_device 'four-circle diffractometer'
_diffrn_measurement_device_type 'SuperNova, Dual, Cu at zero, AtlasS2'
_diffrn_measurement_method '\w scans'
_diffrn_orient_matrix_type 'CrysAlisPro convention (1999,Acta A55,543-557)'
_diffrn_orient_matrix_UB_11 -0.0706125000
_diffrn_orient_matrix_UB_12 0.0157547000
_diffrn_orient_matrix_UB_13 -0.0222338000
_diffrn_orient_matrix_UB_21 -0.0243206000
_diffrn_orient_matrix_UB_22 -0.0240073000
_diffrn_orient_matrix_UB_23 0.0395270000
_diffrn_orient_matrix_UB_31 0.0161818000
_diffrn_orient_matrix_UB_32 0.0323043000
_diffrn_orient_matrix_UB_33 0.0402207000
_diffrn_radiation_monochromator mirror
_diffrn_radiation_probe x-ray
_diffrn_radiation_type 'Mo K\a'
_diffrn_radiation_wavelength 0.71073
_diffrn_reflns_av_R_equivalents 0.0547
_diffrn_reflns_av_unetI/netI 0.0626
_diffrn_reflns_Laue_measured_fraction_full 1.000
_diffrn_reflns_Laue_measured_fraction_max 1.000
_diffrn_reflns_limit_h_max 11
_diffrn_reflns_limit_h_min -8
_diffrn_reflns_limit_k_max 19
_diffrn_reflns_limit_k_min -19
_diffrn_reflns_limit_l_max 13
_diffrn_reflns_limit_l_min -14
_diffrn_reflns_number 8292
_diffrn_reflns_point_group_measured_fraction_full 1.000
_diffrn_reflns_point_group_measured_fraction_max 1.000
_diffrn_reflns_theta_full 24.999
_diffrn_reflns_theta_max 24.999
_diffrn_reflns_theta_min 2.137
_diffrn_source 'micro-focus sealed X-ray tube'
_diffrn_source_type 'SuperNova (Mo) X-ray Source'
_exptl_absorpt_coefficient_mu 0.110
_exptl_absorpt_correction_T_max 1.00000
_exptl_absorpt_correction_T_min 0.27960
_exptl_absorpt_correction_type multi-scan
_exptl_absorpt_process_details
;
CrysAlisPro 1.171.38.43f (Rigaku Oxford Diffraction, 2015)
Empirical absorption correction using spherical harmonics,
 implemented in SCALE3 ABSPACK scaling algorithm.
;
_exptl_crystal_colour colourless
_exptl_crystal_colour_primary colourless
_exptl_crystal_density_diffrn 1.449
_exptl_crystal_description block
_exptl_crystal_F_000 832
_exptl_crystal_size_max 0.13
_exptl_crystal_size_mid 0.12
_exptl_crystal_size_min 0.11
_refine_diff_density_max 0.413
_refine_diff_density_min -0.296
_refine_diff_density_rms 0.085
_refine_ls_extinction_method none
_refine_ls_goodness_of_fit_ref 1.049
_refine_ls_hydrogen_treatment constr
_refine_ls_matrix_type full
_refine_ls_number_parameters 271
_refine_ls_number_reflns 3270
_refine_ls_number_restraints 0
_refine_ls_restrained_S_all 1.049
_refine_ls_R_factor_all 0.0812
_refine_ls_R_factor_gt 0.0656
_refine_ls_shift/su_max 0.000
_refine_ls_shift/su_mean 0.000
_refine_ls_structure_factor_coef Fsqd
_refine_ls_weighting_details 'w=1/[\s^2^(Fo^2^)+(0.0973P)^2^+0.7374P] where P=(Fo^2^+2Fc^2^)/3'
_refine_ls_weighting_scheme calc
_refine_ls_wR_factor_gt 0.1639
_refine_ls_wR_factor_ref 0.1791
_reflns_Friedel_coverage 0.000
_reflns_number_gt 2568
_reflns_number_total 3270
_reflns_threshold_expression 'I > 2\s(I)'
_cod_data_source_file jo0c01649_si_004.cif
_cod_data_source_block ytb
_cod_depositor_comments 'Adding full bibliography for 4038833--4038834.cif.'
_cod_database_code 4038833
_shelx_shelxl_version_number 2018/3
_shelx_space_group_comment
;
The symmetry employed for this shelxl refinement is uniquely defined
by the following loop, which should always be used as a source of
symmetry information in preference to the above space-group names.
They are only intended as comments.
;
_shelx_estimated_absorpt_t_max 0.988
_shelx_estimated_absorpt_t_min 0.986
_reflns_odcompleteness_completeness 99.87
_reflns_odcompleteness_iscentric 1
_reflns_odcompleteness_theta 26.32
_olex2_refinement_description
;
1. Fixed Uiso
 At 1.2 times of:
  All C(H) groups
2.a Aromatic/amide H refined with riding coordinates:
 C19(H19), C13(H13), C17(H17), C20(H20), C7(H7), C23(H23), C21(H21), C16(H16),
 C1(H1), C22(H22), C2(H2), C3(H3), C9(H9), C15(H15), C14(H14), C8(H8)
;
_olex2_submission_special_instructions 'No special instructions were received'
_oxdiff_exptl_absorpt_empirical_details
;
Empirical correction (ABSPACK) includes:
- Absorption correction using spherical harmonics
- Frame scaling
;
_oxdiff_exptl_absorpt_empirical_full_max 2.825
_oxdiff_exptl_absorpt_empirical_full_min 0.573

loop_
_space_group_symop_operation_xyz
'x, y, z'
'-x, y+1/2, -z+1/2'
'-x, -y, -z'
'x, -y-1/2, z-1/2'

loop_
_atom_site_label
_atom_site_type_symbol
_atom_site_fract_x
_atom_site_fract_y
_atom_site_fract_z
_atom_site_U_iso_or_equiv
_atom_site_adp_type
_atom_site_occupancy
_atom_site_site_symmetry_order
_atom_site_calc_flag
_atom_site_refinement_flags_posn
_atom_site_refinement_flags_adp
_atom_site_refinement_flags_occupancy
_atom_site_disorder_assembly
_atom_site_disorder_group
F3 F 0.01969(17) 0.31134(10) 0.76920(14) 0.0297(4) Uani 1 1 d . . . . .
F1 F 0.20789(16) 0.24250(9) 0.76310(14) 0.0294(4) Uani 1 1 d . . . . .
F2 F -0.00061(19) 0.20558(10) 0.66195(15) 0.0373(5) Uani 1 1 d . . . . .
O1 O -0.0027(2) 0.31333(13) 0.50865(18) 0.0360(6) Uani 1 1 d . . . . .
N2 N 0.1979(2) 0.38001(13) 0.61537(18) 0.0197(5) Uani 1 1 d . . . . .
N1 N 0.3911(2) 0.47713(12) 0.67234(19) 0.0188(5) Uani 1 1 d . . . . .
C6 C 0.1964(3) 0.43662(16) 0.5259(2) 0.0203(6) Uani 1 1 d . . . . .
C18 C 0.2852(3) 0.42772(15) 0.8368(2) 0.0191(6) Uani 1 1 d . . . . .
C19 C 0.2977(3) 0.37882(16) 0.9332(2) 0.0220(6) Uani 1 1 d . . . . .
H19 H 0.339808 0.327680 0.935862 0.026 Uiso 1 1 calc R U . . .
C12 C 0.4614(3) 0.33129(15) 0.7452(2) 0.0195(6) Uani 1 1 d . . . . .
C5 C 0.3100(3) 0.49309(15) 0.5647(2) 0.0191(6) Uani 1 1 d . . . . .
C13 C 0.4674(3) 0.27271(15) 0.6633(2) 0.0210(6) Uani 1 1 d . . . . .
H13 H 0.389725 0.267454 0.598786 0.025 Uiso 1 1 calc R U . . .
C17 C 0.5801(3) 0.33568(16) 0.8417(2) 0.0220(6) Uani 1 1 d . . . . .
H17 H 0.579439 0.373582 0.898448 0.026 Uiso 1 1 calc R U . . .
C4 C 0.3364(3) 0.55887(16) 0.5000(2) 0.0215(6) Uani 1 1 d . . . . .
C11 C 0.0808(3) 0.27087(16) 0.6986(3) 0.0250(7) Uani 1 1 d . . . . .
C20 C 0.2491(3) 0.40437(17) 1.0248(2) 0.0268(7) Uani 1 1 d . . . . .
H20 H 0.257434 0.369967 1.087079 0.032 Uiso 1 1 calc R U . . .
C7 C 0.1076(3) 0.44719(17) 0.4177(2) 0.0251(7) Uani 1 1 d . . . . .
H7 H 0.031871 0.411335 0.388467 0.030 Uiso 1 1 calc R U . . .
C10 C 0.0911(3) 0.32380(16) 0.5975(2) 0.0231(6) Uani 1 1 d . . . . .
C23 C 0.2243(3) 0.50485(17) 0.8401(2) 0.0220(6) Uani 1 1 d . . . . .
H23 H 0.215405 0.539563 0.778063 0.026 Uiso 1 1 calc R U . . .
C21 C 0.1883(3) 0.48059(17) 1.0245(2) 0.0256(7) Uani 1 1 d . . . . .
H21 H 0.155261 0.497534 1.086004 0.031 Uiso 1 1 calc R U . . .
C16 C 0.6994(3) 0.28471(16) 0.8551(2) 0.0249(7) Uani 1 1 d . . . . .
H16 H 0.776616 0.288704 0.920124 0.030 Uiso 1 1 calc R U . . .
C1 C 0.5024(3) 0.52465(16) 0.7206(2) 0.0221(6) Uani 1 1 d . . . . .
H1 H 0.557692 0.513731 0.794535 0.027 Uiso 1 1 calc R U . . .
C22 C 0.1770(3) 0.53146(17) 0.9316(2) 0.0258(7) Uani 1 1 d . . . . .
H22 H 0.137859 0.583259 0.930749 0.031 Uiso 1 1 calc R U . . .
C2 C 0.5371(3) 0.59092(16) 0.6610(2) 0.0234(6) Uani 1 1 d . . . . .
H2 H 0.616538 0.623041 0.695073 0.028 Uiso 1 1 calc R U . . .
C3 C 0.4553(3) 0.60897(16) 0.5533(2) 0.0241(6) Uani 1 1 d . . . . .
H3 H 0.477603 0.654006 0.514907 0.029 Uiso 1 1 calc R U . . .
C9 C 0.2420(3) 0.56872(18) 0.3893(2) 0.0283(7) Uani 1 1 d . . . . .
H9 H 0.253774 0.611912 0.343168 0.034 Uiso 1 1 calc R U . . .
C15 C 0.7025(3) 0.22820(16) 0.7713(2) 0.0251(7) Uani 1 1 d . . . . .
H15 H 0.782362 0.194669 0.779499 0.030 Uiso 1 1 calc R U . . .
C14 C 0.5869(3) 0.22168(16) 0.6757(3) 0.0248(7) Uani 1 1 d . . . . .
H14 H 0.588379 0.183483 0.619496 0.030 Uiso 1 1 calc R U . . .
C8 C 0.1328(3) 0.51360(18) 0.3511(2) 0.0287(7) Uani 1 1 d . . . . .
H8 H 0.072257 0.520049 0.277703 0.034 Uiso 1 1 calc R U . . .
B1 B 0.3343(3) 0.39814(17) 0.7261(3) 0.0194(7) Uani 1 1 d . . . . .

loop_
_atom_site_aniso_label
_atom_site_aniso_U_11
_atom_site_aniso_U_22
_atom_site_aniso_U_33
_atom_site_aniso_U_23
_atom_site_aniso_U_13
_atom_site_aniso_U_12
F3 0.0194(9) 0.0326(9) 0.0395(10) 0.0010(7) 0.0123(7) 0.0005(7)
F1 0.0164(9) 0.0247(9) 0.0466(11) 0.0055(7) 0.0075(7) 0.0017(7)
F2 0.0305(10) 0.0306(10) 0.0512(11) -0.0072(8) 0.0118(9) -0.0162(8)
O1 0.0233(12) 0.0440(13) 0.0361(12) -0.0055(10) 0.0000(10) -0.0134(10)
N2 0.0131(11) 0.0191(11) 0.0257(12) -0.0011(10) 0.0033(9) 0.0004(9)
N1 0.0111(11) 0.0188(11) 0.0262(12) -0.0012(9) 0.0046(9) 0.0007(9)
C6 0.0128(13) 0.0228(14) 0.0262(14) -0.0037(12) 0.0066(11) 0.0029(11)
C18 0.0082(13) 0.0203(13) 0.0265(14) -0.0009(11) 0.0006(11) -0.0036(10)
C19 0.0157(14) 0.0196(14) 0.0300(15) -0.0001(12) 0.0048(11) -0.0008(11)
C12 0.0151(14) 0.0177(13) 0.0266(14) 0.0026(11) 0.0072(11) -0.0027(11)
C5 0.0141(13) 0.0190(13) 0.0250(14) -0.0020(11) 0.0065(11) 0.0038(10)
C13 0.0156(14) 0.0204(14) 0.0264(15) 0.0023(12) 0.0045(12) -0.0029(11)
C17 0.0179(14) 0.0194(14) 0.0287(15) -0.0003(12) 0.0062(12) 0.0007(11)
C4 0.0173(14) 0.0209(14) 0.0286(15) -0.0007(11) 0.0103(12) 0.0055(11)
C11 0.0141(14) 0.0225(14) 0.0377(17) -0.0040(13) 0.0060(12) -0.0036(11)
C20 0.0232(15) 0.0320(16) 0.0253(15) 0.0015(12) 0.0066(12) -0.0036(12)
C7 0.0156(14) 0.0312(16) 0.0271(15) -0.0042(12) 0.0034(12) 0.0016(12)
C10 0.0138(14) 0.0252(15) 0.0297(15) -0.0055(12) 0.0047(12) -0.0030(11)
C23 0.0138(14) 0.0248(14) 0.0262(15) 0.0001(12) 0.0033(11) -0.0004(11)
C21 0.0162(14) 0.0339(16) 0.0265(15) -0.0049(13) 0.0054(12) 0.0015(12)
C16 0.0150(14) 0.0259(15) 0.0322(16) 0.0039(13) 0.0037(12) -0.0015(11)
C1 0.0163(14) 0.0217(14) 0.0286(15) -0.0045(12) 0.0065(11) -0.0015(11)
C22 0.0170(14) 0.0237(15) 0.0343(16) -0.0047(13) 0.0030(12) 0.0047(11)
C2 0.0180(14) 0.0195(14) 0.0355(16) -0.0066(12) 0.0119(12) -0.0028(11)
C3 0.0246(16) 0.0177(14) 0.0347(16) 0.0000(12) 0.0161(13) 0.0020(11)
C9 0.0230(16) 0.0313(16) 0.0327(16) 0.0093(13) 0.0110(13) 0.0077(13)
C15 0.0156(15) 0.0215(14) 0.0407(17) 0.0077(13) 0.0117(13) 0.0013(11)
C14 0.0219(15) 0.0225(14) 0.0347(16) -0.0024(12) 0.0158(13) -0.0007(12)
C8 0.0202(15) 0.0363(17) 0.0285(15) 0.0019(13) 0.0048(12) 0.0086(13)
B1 0.0150(15) 0.0161(15) 0.0258(16) 0.0003(12) 0.0032(13) -0.0048(12)

loop_
_atom_type_symbol
_atom_type_description
_atom_type_scat_dispersion_real
_atom_type_scat_dispersion_imag
_atom_type_scat_source
C C 0.0033 0.0016 'International Tables Vol C Tables 4.2.6.8 and 6.1.1.4'
H H 0.0000 0.0000 'International Tables Vol C Tables 4.2.6.8 and 6.1.1.4'
B B 0.0013 0.0007 'International Tables Vol C Tables 4.2.6.8 and 6.1.1.4'
F F 0.0171 0.0103 'International Tables Vol C Tables 4.2.6.8 and 6.1.1.4'
N N 0.0061 0.0033 'International Tables Vol C Tables 4.2.6.8 and 6.1.1.4'
O O 0.0106 0.0060 'International Tables Vol C Tables 4.2.6.8 and 6.1.1.4'

loop_
_geom_angle_atom_site_label_1
_geom_angle_atom_site_label_2
_geom_angle_atom_site_label_3
_geom_angle
_geom_angle_site_symmetry_1
_geom_angle_site_symmetry_3
_geom_angle_publ_flag
C6 N2 B1 110.4(2) . . ?
C10 N2 C6 118.1(2) . . ?
C10 N2 B1 131.5(2) . . ?
C5 N1 B1 112.1(2) . . ?
C1 N1 C5 119.9(2) . . ?
C1 N1 B1 128.0(2) . . ?
C5 C6 N2 109.0(2) . . ?
C7 C6 N2 133.4(2) . . ?
C7 C6 C5 117.5(3) . . ?
C19 C18 C23 116.0(2) . . ?
C19 C18 B1 123.1(2) . . ?
C23 C18 B1 120.9(2) . . ?
C18 C19 H19 119.1 . . ?
C20 C19 C18 121.9(3) . . ?
C20 C19 H19 119.1 . . ?
C13 C12 C17 116.7(2) . . ?
C13 C12 B1 122.8(2) . . ?
C17 C12 B1 120.1(2) . . ?
N1 C5 C6 112.8(2) . . ?
N1 C5 C4 123.1(2) . . ?
C4 C5 C6 124.1(2) . . ?
C12 C13 H13 119.1 . . ?
C12 C13 C14 121.9(3) . . ?
C14 C13 H13 119.1 . . ?
C12 C17 H17 119.1 . . ?
C16 C17 C12 121.8(3) . . ?
C16 C17 H17 119.1 . . ?
C5 C4 C3 116.1(2) . . ?
C5 C4 C9 117.0(2) . . ?
C9 C4 C3 126.9(2) . . ?
F3 C11 F1 106.7(2) . . ?
F3 C11 C10 111.5(2) . . ?
F1 C11 C10 114.7(2) . . ?
F2 C11 F3 107.0(2) . . ?
F2 C11 F1 106.1(2) . . ?
F2 C11 C10 110.4(2) . . ?
C19 C20 H20 119.7 . . ?
C21 C20 C19 120.5(3) . . ?
C21 C20 H20 119.7 . . ?
C6 C7 H7 120.5 . . ?
C6 C7 C8 119.0(3) . . ?
C8 C7 H7 120.5 . . ?
O1 C10 N2 126.0(3) . . ?
O1 C10 C11 115.9(2) . . ?
N2 C10 C11 118.0(2) . . ?
C18 C23 H23 118.7 . . ?
C22 C23 C18 122.7(3) . . ?
C22 C23 H23 118.7 . . ?
C20 C21 H21 120.4 . . ?
C20 C21 C22 119.2(3) . . ?
C22 C21 H21 120.4 . . ?
C17 C16 H16 120.1 . . ?
C15 C16 C17 119.9(3) . . ?
C15 C16 H16 120.1 . . ?
N1 C1 H1 119.8 . . ?
N1 C1 C2 120.5(3) . . ?
C2 C1 H1 119.8 . . ?
C23 C22 C21 119.7(3) . . ?
C23 C22 H22 120.2 . . ?
C21 C22 H22 120.2 . . ?
C1 C2 H2 119.7 . . ?
C3 C2 C1 120.6(3) . . ?
C3 C2 H2 119.7 . . ?
C4 C3 H3 120.1 . . ?
C2 C3 C4 119.8(2) . . ?
C2 C3 H3 120.1 . . ?
C4 C9 H9 120.5 . . ?
C8 C9 C4 118.9(3) . . ?
C8 C9 H9 120.5 . . ?
C16 C15 H15 120.0 . . ?
C14 C15 C16 119.9(3) . . ?
C14 C15 H15 120.0 . . ?
C13 C14 H14 120.1 . . ?
C15 C14 C13 119.8(3) . . ?
C15 C14 H14 120.1 . . ?
C7 C8 H8 118.3 . . ?
C9 C8 C7 123.3(3) . . ?
C9 C8 H8 118.3 . . ?
N1 B1 N2 95.66(19) . . ?
N1 B1 C18 107.6(2) . . ?
N1 B1 C12 106.1(2) . . ?
C18 B1 N2 112.9(2) . . ?
C12 B1 N2 113.9(2) . . ?
C12 B1 C18 117.8(2) . . ?

loop_
_geom_bond_atom_site_label_1
_geom_bond_atom_site_label_2
_geom_bond_distance
_geom_bond_site_symmetry_2
_geom_bond_publ_flag
F3 C11 1.341(3) . ?
F1 C11 1.346(3) . ?
F2 C11 1.333(3) . ?
O1 C10 1.218(3) . ?
N2 C6 1.428(3) . ?
N2 C10 1.355(3) . ?
N2 B1 1.634(4) . ?
N1 C5 1.355(3) . ?
N1 C1 1.328(3) . ?
N1 B1 1.614(4) . ?
C6 C5 1.415(4) . ?
C6 C7 1.372(4) . ?
C18 C19 1.398(4) . ?
C18 C23 1.401(4) . ?
C18 B1 1.617(4) . ?
C19 H19 0.9300 . ?
C19 C20 1.385(4) . ?
C12 C13 1.397(4) . ?
C12 C17 1.401(4) . ?
C12 B1 1.615(4) . ?
C5 C4 1.400(4) . ?
C13 H13 0.9300 . ?
C13 C14 1.400(4) . ?
C17 H17 0.9300 . ?
C17 C16 1.396(4) . ?
C4 C3 1.417(4) . ?
C4 C9 1.415(4) . ?
C11 C10 1.531(4) . ?
C20 H20 0.9300 . ?
C20 C21 1.382(4) . ?
C7 H7 0.9300 . ?
C7 C8 1.418(4) . ?
C23 H23 0.9300 . ?
C23 C22 1.382(4) . ?
C21 H21 0.9300 . ?
C21 C22 1.386(4) . ?
C16 H16 0.9300 . ?
C16 C15 1.384(4) . ?
C1 H1 0.9300 . ?
C1 C2 1.397(4) . ?
C22 H22 0.9300 . ?
C2 H2 0.9300 . ?
C2 C3 1.366(4) . ?
C3 H3 0.9300 . ?
C9 H9 0.9300 . ?
C9 C8 1.370(4) . ?
C15 H15 0.9300 . ?
C15 C14 1.379(4) . ?
C14 H14 0.9300 . ?
C8 H8 0.9300 . ?

loop_
_geom_torsion_atom_site_label_1
_geom_torsion_atom_site_label_2
_geom_torsion_atom_site_label_3
_geom_torsion_atom_site_label_4
_geom_torsion
_geom_torsion_site_symmetry_1
_geom_torsion_site_symmetry_2
_geom_torsion_site_symmetry_3
_geom_torsion_site_symmetry_4
_geom_torsion_publ_flag
F3 C11 C10 O1 -98.7(3) . . . . ?
F3 C11 C10 N2 78.3(3) . . . . ?
F1 C11 C10 O1 139.8(3) . . . . ?
F1 C11 C10 N2 -43.2(3) . . . . ?
F2 C11 C10 O1 20.1(3) . . . . ?
F2 C11 C10 N2 -162.9(2) . . . . ?
N2 C6 C5 N1 2.2(3) . . . . ?
N2 C6 C5 C4 -177.5(2) . . . . ?
N2 C6 C7 C8 176.8(3) . . . . ?
N1 C5 C4 C3 0.4(4) . . . . ?
N1 C5 C4 C9 -179.3(2) . . . . ?
N1 C1 C2 C3 1.4(4) . . . . ?
C6 N2 C10 O1 4.9(4) . . . . ?
C6 N2 C10 C11 -171.8(2) . . . . ?
C6 N2 B1 N1 2.6(2) . . . . ?
C6 N2 B1 C18 114.5(2) . . . . ?
C6 N2 B1 C12 -107.8(2) . . . . ?
C6 C5 C4 C3 -180.0(2) . . . . ?
C6 C5 C4 C9 0.3(4) . . . . ?
C6 C7 C8 C9 -0.3(4) . . . . ?
C18 C19 C20 C21 -1.2(4) . . . . ?
C18 C23 C22 C21 -0.5(4) . . . . ?
C19 C18 C23 C22 -0.9(4) . . . . ?
C19 C18 B1 N2 108.2(3) . . . . ?
C19 C18 B1 N1 -147.6(2) . . . . ?
C19 C18 B1 C12 -27.8(4) . . . . ?
C19 C20 C21 C22 -0.3(4) . . . . ?
C12 C13 C14 C15 0.5(4) . . . . ?
C12 C17 C16 C15 0.3(4) . . . . ?
C5 N1 C1 C2 -0.3(4) . . . . ?
C5 N1 B1 N2 -1.4(3) . . . . ?
C5 N1 B1 C18 -117.6(2) . . . . ?
C5 N1 B1 C12 115.5(2) . . . . ?
C5 C6 C7 C8 -0.4(4) . . . . ?
C5 C4 C3 C2 0.7(4) . . . . ?
C5 C4 C9 C8 -1.0(4) . . . . ?
C13 C12 C17 C16 0.7(4) . . . . ?
C13 C12 B1 N2 11.7(4) . . . . ?
C13 C12 B1 N1 -92.2(3) . . . . ?
C13 C12 B1 C18 147.2(2) . . . . ?
C17 C12 C13 C14 -1.1(4) . . . . ?
C17 C12 B1 N2 -175.2(2) . . . . ?
C17 C12 B1 N1 80.9(3) . . . . ?
C17 C12 B1 C18 -39.7(3) . . . . ?
C17 C16 C15 C14 -0.9(4) . . . . ?
C4 C9 C8 C7 1.0(4) . . . . ?
C20 C21 C22 C23 1.1(4) . . . . ?
C7 C6 C5 N1 -180.0(2) . . . . ?
C7 C6 C5 C4 0.4(4) . . . . ?
C10 N2 C6 C5 175.8(2) . . . . ?
C10 N2 C6 C7 -1.6(4) . . . . ?
C10 N2 B1 N1 -176.1(2) . . . . ?
C10 N2 B1 C18 -64.3(3) . . . . ?
C10 N2 B1 C12 73.5(4) . . . . ?
C23 C18 C19 C20 1.7(4) . . . . ?
C23 C18 B1 N2 -70.7(3) . . . . ?
C23 C18 B1 N1 33.6(3) . . . . ?
C23 C18 B1 C12 153.4(2) . . . . ?
C16 C15 C14 C13 0.5(4) . . . . ?
C1 N1 C5 C6 179.7(2) . . . . ?
C1 N1 C5 C4 -0.6(4) . . . . ?
C1 N1 B1 N2 178.6(2) . . . . ?
C1 N1 B1 C18 62.4(3) . . . . ?
C1 N1 B1 C12 -64.5(3) . . . . ?
C1 C2 C3 C4 -1.6(4) . . . . ?
C3 C4 C9 C8 179.3(3) . . . . ?
C9 C4 C3 C2 -179.6(3) . . . . ?
B1 N2 C6 C5 -3.1(3) . . . . ?
B1 N2 C6 C7 179.5(3) . . . . ?
B1 N2 C10 O1 -176.5(3) . . . . ?
B1 N2 C10 C11 6.8(4) . . . . ?
B1 N1 C5 C6 -0.3(3) . . . . ?
B1 N1 C5 C4 179.4(2) . . . . ?
B1 N1 C1 C2 179.7(2) . . . . ?
B1 C18 C19 C20 -177.2(2) . . . . ?
B1 C18 C23 C22 178.0(2) . . . . ?
B1 C12 C13 C14 172.2(2) . . . . ?
B1 C12 C17 C16 -172.8(2) . . . . ?
